data_1512981
loop_
_publ_author_name
'P. Mosae Selvakumar'
'E. Suresh'
'P.S. Subramanian'

_publ_section_title
;
 Synthesis, spectral characterization and structural investigation on some
 4-aminoantipyrine containing Schiff base Cu(II) complexes and their
 molecular association
;
_journal_issue 4
_journal_name_full Polyhedron
_journal_page_first 749
_journal_page_last 756
_journal_paper_doi 10.1016/j.poly.2006.09.004
_journal_volume 26
_journal_year 2007
_chemical_formula_sum 'C18 H14 Cl2 Cu0.5 N3 O2'
_chemical_formula_weight 406.99
_chemical_name_systematic
; 
 ? 
;
_space_group_IT_number 15
_symmetry_cell_setting monoclinic
_symmetry_space_group_name_Hall '-C 2yc'
_symmetry_space_group_name_H-M 'C 1 2/c 1'
_atom_sites_solution_hydrogens geom
_atom_sites_solution_primary direct
_atom_sites_solution_secondary difmap
_audit_creation_method SHELXL-97
_cell_angle_alpha 90.00
_cell_angle_beta 90.918(3)
_cell_angle_gamma 90.00
_cell_formula_units_Z 8
_cell_length_a 23.197(2)
_cell_length_b 6.7034(6)
_cell_length_c 22.443(2)
_cell_measurement_temperature 293(2)
_cell_volume 3489.4(5)
_computing_cell_refinement 'BRUKER SMART'
_computing_data_collection 'BRUKER SMART'
_computing_data_reduction 'BRUKER SAINT'
_computing_molecular_graphics 'ORTEP, PLATON'
_computing_structure_refinement 'SHELXL-97 (Sheldrick, 1997)'
_computing_structure_solution 'SHELXS-97 (Sheldrick, 1990)'
_diffrn_ambient_temperature 293(2)
_diffrn_measured_fraction_theta_full 0.435
_diffrn_measured_fraction_theta_max 0.435
_diffrn_measurement_device_type 'BRUKER SMART APEX CCD DIFFRACTOMETER'
_diffrn_measurement_method 'OMEGA-PHI SCAN'
_diffrn_radiation_monochromator graphite
_diffrn_radiation_source 'fine-focus sealed tube'
_diffrn_radiation_type MoK\a
_diffrn_radiation_wavelength 0.71073
_diffrn_reflns_av_R_equivalents 0.0408
_diffrn_reflns_av_sigmaI/netI 0.0518
_diffrn_reflns_limit_h_max 17
_diffrn_reflns_limit_h_min -30
_diffrn_reflns_limit_k_max 8
_diffrn_reflns_limit_k_min -8
_diffrn_reflns_limit_l_max 29
_diffrn_reflns_limit_l_min -28
_diffrn_reflns_number 9880
_diffrn_reflns_theta_full 28.24
_diffrn_reflns_theta_max 28.24
_diffrn_reflns_theta_min 1.76
_exptl_absorpt_coefficient_mu 0.983
_exptl_absorpt_correction_type SADABS
_exptl_crystal_colour 'WINE RED'
_exptl_crystal_density_diffrn 1.549
_exptl_crystal_density_method 'not measured'
_exptl_crystal_description PLATES
_exptl_crystal_F_000 1660
_exptl_crystal_size_max 0.22
_exptl_crystal_size_mid 0.12
_exptl_crystal_size_min 0.06
_refine_diff_density_max 0.537
_refine_diff_density_min -0.599
_refine_diff_density_rms 0.119
_refine_ls_extinction_method none
_refine_ls_goodness_of_fit_ref 1.090
_refine_ls_hydrogen_treatment mixed
_refine_ls_matrix_type full
_refine_ls_number_parameters 233
_refine_ls_number_reflns 4060
_refine_ls_number_restraints 0
_refine_ls_restrained_S_all 1.090
_refine_ls_R_factor_all 0.0487
_refine_ls_R_factor_gt 0.0382
_refine_ls_shift/su_max 0.001
_refine_ls_shift/su_mean 0.000
_refine_ls_structure_factor_coef Fsqd
_refine_ls_weighting_details 'w=1/[\s^2^(Fo^2^)+(0.0513P)^2^+0.8139P] where P=(Fo^2^+2Fc^2^)/3'
_refine_ls_weighting_scheme calc
_refine_ls_wR_factor_gt 0.0954
_refine_ls_wR_factor_ref 0.0997
_reflns_number_gt 3462
_reflns_number_total 4060
_reflns_threshold_expression >2sigma(I)
_cod_data_source_file 2007-749.cif
_cod_data_source_block subucu1f(2)
_cod_depositor_comments
;
The following automatic conversions were performed:

'_symmetry_cell_setting' value 'Monoclinic' changed to 'monoclinic'
according to the built-in table from CIF Core dictionary named
'cif_core.dic' version 2.4.1 from 2010-06-29.

Automatic conversion script
Id: cif_fix_values 1891 2012-01-12 08:04:46Z andrius 

The following automatic conversions were performed:

'_refine_ls_weighting_scheme' value 'calc
w=1/[\s^2^(Fo^2^)+(0.0513P)^2^+0.8139P] where P=(Fo^2^+2Fc^2^)/3' was
changed to 'calc'. New tag '_refine_ls_weighting_details' was
created. The value of the new tag was set to
'w=1/[\s^2^(Fo^2^)+(0.0513P)^2^+0.8139P] where P=(Fo^2^+2Fc^2^)/3'.

Automatic conversion script
Id: cif_fix_values 3143 2015-03-26 13:38:13Z robertas 
;
_cod_original_cell_volume 3489.4(6)
_cod_original_sg_symbol_H-M C2/c
_cod_original_formula_sum 'C18 H14 Cl2 Cu0.50 N3 O2'
_cod_database_code 1512981

loop_
_symmetry_equiv_pos_as_xyz
'x, y, z'
'-x, y, -z+1/2'
'x+1/2, y+1/2, z'
'-x+1/2, y+1/2, -z+1/2'
'-x, -y, -z'
'x, -y, z-1/2'
'-x+1/2, -y+1/2, -z'
'x+1/2, -y+1/2, z-1/2'

loop_
_atom_site_label
_atom_site_type_symbol
_atom_site_fract_x
_atom_site_fract_y
_atom_site_fract_z
_atom_site_U_iso_or_equiv
_atom_site_adp_type
_atom_site_occupancy
_atom_site_calc_flag
_atom_site_refinement_flags
Cu1 Cu 0.0000 0.37336(5) 0.2500 0.01369(11) Uani 1 d S
Cl2 Cl 0.16620(2) 0.19167(8) 0.36077(2) 0.01899(13) Uani 1 d .
Cl1 Cl 0.29323(2) 0.18091(8) 0.16103(3) 0.02231(14) Uani 1 d .
O2 O -0.07380(6) 0.3108(2) 0.21864(6) 0.0179(3) Uani 1 d .
O1 O -0.00602(7) 0.1808(2) 0.06224(7) 0.0197(3) Uani 1 d .
N2 N -0.08484(7) 0.6210(2) 0.07477(8) 0.0155(4) Uani 1 d .
N3 N 0.02851(7) 0.4236(2) 0.16980(7) 0.0137(3) Uani 1 d .
N1 N -0.06811(7) 0.4486(3) 0.04303(7) 0.0158(4) Uani 1 d .
C7 C -0.04688(9) 0.6363(3) 0.12273(9) 0.0153(4) Uani 1 d .
C12 C 0.18079(9) 0.2798(3) 0.16260(10) 0.0161(4) Uani 1 d .
H12 H 0.1842 0.2994 0.1218 0.019 Uiso 1 calc R
C10 C 0.08029(9) 0.3786(3) 0.15255(9) 0.0151(4) Uani 1 d .
H10 H 0.0876 0.3903 0.1121 0.018 Uiso 1 calc R
C13 C 0.22751(9) 0.2196(3) 0.19565(10) 0.0169(4) Uani 1 d .
C11 C 0.12721(9) 0.3127(3) 0.19018(9) 0.0149(4) Uani 1 d .
C5 C -0.08263(10) 0.2349(3) -0.04284(9) 0.0192(4) Uani 1 d .
H5 H -0.0437 0.2024 -0.0415 0.023 Uiso 1 calc R
C14 C 0.22375(9) 0.1899(3) 0.25697(10) 0.0170(4) Uani 1 d .
H14 H 0.2559 0.1496 0.2792 0.020 Uiso 1 calc R
C8 C -0.01142(8) 0.4757(3) 0.12419(9) 0.0144(4) Uani 1 d .
C15 C 0.17167(9) 0.2212(3) 0.28414(9) 0.0154(4) Uani 1 d .
C16 C -0.12121(9) 0.2841(3) 0.24757(9) 0.0150(4) Uani 1 d .
C9 C -0.02508(9) 0.3468(3) 0.07471(9) 0.0156(4) Uani 1 d .
C17 C -0.09655(10) 0.7998(3) 0.03797(10) 0.0197(5) Uani 1 d .
H17A H -0.1057 0.9102 0.0634 0.030 Uiso 1 calc R
H17B H -0.1285 0.7738 0.0114 0.030 Uiso 1 calc R
H17C H -0.0631 0.8315 0.0152 0.030 Uiso 1 calc R
C1 C -0.16415(9) 0.4112(3) -0.00223(10) 0.0202(5) Uani 1 d .
H1 H -0.1797 0.4927 0.0269 0.024 Uiso 1 calc R
C4 C -0.11861(11) 0.1551(3) -0.08650(10) 0.0241(5) Uani 1 d .
H4 H -0.1038 0.0654 -0.1139 0.029 Uiso 1 calc R
C6 C -0.10560(9) 0.3646(3) -0.00090(9) 0.0160(4) Uani 1 d .
C2 C -0.19895(10) 0.3345(3) -0.04765(10) 0.0244(5) Uani 1 d .
H2 H -0.2378 0.3691 -0.0497 0.029 Uiso 1 calc R
C18 C -0.04810(10) 0.8123(3) 0.16322(10) 0.0215(5) Uani 1 d .
H18A H -0.0252 0.7850 0.1983 0.032 Uiso 1 calc R
H18B H -0.0871 0.8389 0.1744 0.032 Uiso 1 calc R
H18C H -0.0328 0.9265 0.1431 0.032 Uiso 1 calc R
C3 C -0.17642(11) 0.2068(3) -0.08993(10) 0.0264(5) Uani 1 d .
H3 H -0.1999 0.1563 -0.1203 0.032 Uiso 1 calc R

loop_
_atom_site_aniso_label
_atom_site_aniso_U_11
_atom_site_aniso_U_22
_atom_site_aniso_U_33
_atom_site_aniso_U_23
_atom_site_aniso_U_13
_atom_site_aniso_U_12
Cu1 0.00989(18) 0.0191(2) 0.01198(19) 0.000 -0.00140(13) 0.000
Cl2 0.0177(3) 0.0231(3) 0.0160(3) 0.0029(2) -0.00493(19) -0.00033(19)
Cl1 0.0127(3) 0.0236(3) 0.0308(3) 0.0015(2) 0.0039(2) 0.00331(19)
O2 0.0128(7) 0.0271(8) 0.0137(7) -0.0011(6) -0.0006(6) -0.0034(6)
O1 0.0213(8) 0.0180(7) 0.0197(8) -0.0019(6) -0.0034(6) 0.0035(6)
N2 0.0160(9) 0.0157(8) 0.0145(9) 0.0003(7) -0.0026(7) 0.0024(7)
N3 0.0127(8) 0.0140(8) 0.0145(8) 0.0007(7) -0.0014(6) 0.0001(6)
N1 0.0152(9) 0.0165(8) 0.0155(9) -0.0019(7) -0.0038(7) 0.0021(7)
C7 0.0129(10) 0.0193(10) 0.0138(10) 0.0004(8) -0.0005(8) -0.0002(8)
C12 0.0165(10) 0.0145(10) 0.0174(10) -0.0010(8) 0.0009(8) -0.0006(8)
C10 0.0153(10) 0.0158(10) 0.0141(10) -0.0008(8) -0.0008(8) -0.0014(8)
C13 0.0113(10) 0.0142(10) 0.0251(11) -0.0027(8) 0.0027(8) 0.0000(8)
C11 0.0128(10) 0.0142(9) 0.0177(10) -0.0006(8) -0.0005(8) 0.0009(7)
C5 0.0206(11) 0.0180(10) 0.0189(11) 0.0022(9) -0.0029(8) -0.0007(9)
C14 0.0148(10) 0.0142(10) 0.0220(11) 0.0002(8) -0.0048(8) 0.0002(8)
C8 0.0123(10) 0.0178(10) 0.0129(9) 0.0015(8) -0.0008(7) -0.0008(8)
C15 0.0163(10) 0.0155(10) 0.0141(10) 0.0003(8) -0.0028(8) 0.0001(8)
C16 0.0138(10) 0.0136(10) 0.0176(10) 0.0023(8) -0.0017(8) 0.0000(8)
C9 0.0129(10) 0.0190(10) 0.0149(10) 0.0028(8) -0.0009(8) -0.0015(8)
C17 0.0203(11) 0.0186(10) 0.0201(11) 0.0028(9) -0.0039(9) 0.0043(8)
C1 0.0187(11) 0.0225(11) 0.0192(11) 0.0027(9) -0.0023(8) -0.0007(9)
C4 0.0342(14) 0.0196(11) 0.0183(11) -0.0010(9) -0.0048(10) -0.0018(9)
C6 0.0186(11) 0.0149(10) 0.0144(10) 0.0035(8) -0.0038(8) -0.0037(8)
C2 0.0197(12) 0.0288(12) 0.0243(12) 0.0077(10) -0.0080(9) -0.0051(9)
C18 0.0222(12) 0.0215(11) 0.0208(11) -0.0022(9) -0.0064(9) 0.0041(9)
C3 0.0306(13) 0.0268(12) 0.0215(12) 0.0017(10) -0.0124(10) -0.0073(10)

loop_
_atom_type_symbol
_atom_type_description
_atom_type_scat_dispersion_real
_atom_type_scat_dispersion_imag
_atom_type_scat_source
C C 0.0033 0.0016 'International Tables Vol C Tables 4.2.6.8 and 6.1.1.4'
H H 0.0000 0.0000 'International Tables Vol C Tables 4.2.6.8 and 6.1.1.4'
N N 0.0061 0.0033 'International Tables Vol C Tables 4.2.6.8 and 6.1.1.4'
Cl Cl 0.1484 0.1585 'International Tables Vol C Tables 4.2.6.8 and 6.1.1.4'
Cu Cu 0.3201 1.2651 'International Tables Vol C Tables 4.2.6.8 and 6.1.1.4'
O O 0.0106 0.0060 'International Tables Vol C Tables 4.2.6.8 and 6.1.1.4'

loop_
_geom_angle_atom_site_label_1
_geom_angle_atom_site_label_2
_geom_angle_atom_site_label_3
_geom_angle
_geom_angle_site_symmetry_1
_geom_angle_site_symmetry_3
O2 Cu1 O2 154.31(9) 2 .
O2 Cu1 N3 90.75(6) 2 2
O2 Cu1 N3 93.63(6) . 2
O2 Cu1 N3 93.63(6) 2 .
O2 Cu1 N3 90.75(6) . .
N3 Cu1 N3 160.18(10) 2 .
C16 O2 Cu1 127.91(13) . .
C7 N2 N1 106.02(15) . .
C7 N2 C17 118.91(17) . .
N1 N2 C17 115.49(16) . .
C10 N3 C8 116.01(17) . .
C10 N3 Cu1 124.07(14) . .
C8 N3 Cu1 118.78(13) . .
C9 N1 N2 110.05(15) . .
C9 N1 C6 125.79(17) . .
N2 N1 C6 120.23(16) . .
C8 C7 N2 109.77(18) . .
C8 C7 C18 129.21(19) . .
N2 C7 C18 121.01(18) . .
C13 C12 C11 120.3(2) . .
C13 C12 H12 119.9 . .
C11 C12 H12 119.9 . .
N3 C10 C11 126.1(2) . .
N3 C10 H10 116.9 . .
C11 C10 H10 116.9 . .
C12 C13 C14 121.13(19) . .
C12 C13 Cl1 119.66(17) . .
C14 C13 Cl1 119.21(16) . .
C12 C11 C16 120.69(19) . 2
C12 C11 C10 116.96(19) . .
C16 C11 C10 122.34(19) 2 .
C4 C5 C6 119.1(2) . .
C4 C5 H5 120.4 . .
C6 C5 H5 120.4 . .
C15 C14 C13 118.95(19) . .
C15 C14 H14 120.5 . .
C13 C14 H14 120.5 . .
C7 C8 N3 127.18(18) . .
C7 C8 C9 109.42(17) . .
N3 C8 C9 123.00(17) . .
C14 C15 C16 122.92(19) . 2
C14 C15 Cl2 119.93(16) . .
C16 C15 Cl2 117.11(16) 2 .
O2 C16 C11 124.81(18) . 2
O2 C16 C15 119.14(18) . 2
C11 C16 C15 116.05(18) 2 2
O1 C9 N1 125.68(19) . .
O1 C9 C8 130.00(19) . .
N1 C9 C8 104.29(17) . .
N2 C17 H17A 109.5 . .
N2 C17 H17B 109.5 . .
H17A C17 H17B 109.5 . .
N2 C17 H17C 109.5 . .
H17A C17 H17C 109.5 . .
H17B C17 H17C 109.5 . .
C2 C1 C6 119.2(2) . .
C2 C1 H1 120.4 . .
C6 C1 H1 120.4 . .
C5 C4 C3 120.9(2) . .
C5 C4 H4 119.5 . .
C3 C4 H4 119.5 . .
C5 C6 C1 120.57(19) . .
C5 C6 N1 118.67(19) . .
C1 C6 N1 120.76(19) . .
C3 C2 C1 120.7(2) . .
C3 C2 H2 119.7 . .
C1 C2 H2 119.7 . .
C7 C18 H18A 109.5 . .
C7 C18 H18B 109.5 . .
H18A C18 H18B 109.5 . .
C7 C18 H18C 109.5 . .
H18A C18 H18C 109.5 . .
H18B C18 H18C 109.5 . .
C4 C3 C2 119.4(2) . .
C4 C3 H3 120.3 . .
C2 C3 H3 120.3 . .

loop_
_geom_bond_atom_site_label_1
_geom_bond_atom_site_label_2
_geom_bond_distance
_geom_bond_site_symmetry_2
Cu1 O2 1.8878(14) 2
Cu1 O2 1.8878(14) .
Cu1 N3 1.9567(17) 2
Cu1 N3 1.9567(17) .
Cl2 C15 1.738(2) .
Cl1 C13 1.742(2) .
O2 C16 1.298(2) .
O1 C9 1.231(2) .
N2 C7 1.384(3) .
N2 N1 1.415(2) .
N2 C17 1.478(3) .
N3 C10 1.303(3) .
N3 C8 1.413(2) .
N1 C9 1.394(2) .
N1 C6 1.421(2) .
C7 C8 1.355(3) .
C7 C18 1.490(3) .
C12 C13 1.365(3) .
C12 C11 1.415(3) .
C12 H12 0.9300 .
C10 C11 1.436(3) .
C10 H10 0.9300 .
C13 C14 1.395(3) .
C11 C16 1.419(3) 2
C5 C4 1.385(3) .
C5 C6 1.393(3) .
C5 H5 0.9300 .
C14 C15 1.378(3) .
C14 H14 0.9300 .
C8 C9 1.438(3) .
C15 C16 1.424(3) 2
C16 C11 1.419(3) 2
C16 C15 1.424(3) 2
C17 H17A 0.9600 .
C17 H17B 0.9600 .
C17 H17C 0.9600 .
C1 C2 1.389(3) .
C1 C6 1.394(3) .
C1 H1 0.9300 .
C4 C3 1.386(3) .
C4 H4 0.9300 .
C2 C3 1.386(3) .
C2 H2 0.9300 .
C18 H18A 0.9600 .
C18 H18B 0.9600 .
C18 H18C 0.9600 .
C3 H3 0.9300 .
